data_1521631
loop_
_publ_author_name
'Mouline, A.'
'Alami, M.'
'Parent, C.'
'Brochu, R.'
'Olazcuaga, R.'
'le Flem, G.'

_publ_section_title
;
 Structural and luminescent properties of a Nasicon-type phosphate
 Cu(I)0.5 Mn(II)0.25 Zr2 (P O4)3
;
_journal_name_full 'Journal of Solid State Chemistry'
_journal_page_first 453
_journal_page_last 459
_journal_volume 152
_journal_year 2000
_chemical_formula_sum 'Cu0.5 Mn0.25 O12 P3 Zr2'
_chemical_name_systematic 'Cu0.5 Mn0.25 Zr2 (P O4)3'
_space_group_IT_number 148
_symmetry_space_group_name_Hall '-R 3'
_symmetry_space_group_name_H-M 'R -3 :H'
_cell_angle_alpha 90
_cell_angle_beta 90
_cell_angle_gamma 120
_cell_formula_units_Z 6
_cell_length_a 8.8352
_cell_length_b 8.8352
_cell_length_c 22.254
_cell_volume 1504.428
_citation_journal_id_ASTM JSSCBI
_cod_data_source_file Mouline_JSSCBI_2000_1911.cif
_cod_data_source_block Cu0.5Mn0.25O12P3Zr2
_cod_database_code 1521631

loop_
_symmetry_equiv_pos_as_xyz
x,y,z
-y,x-y,z
-x+y,-x,z
-x,-y,-z
y,-x+y,-z
x-y,x,-z
x+2/3,y+1/3,z+1/3
-y+2/3,x-y+1/3,z+1/3
-x+y+2/3,-x+1/3,z+1/3
-x+2/3,-y+1/3,-z+1/3
y+2/3,-x+y+1/3,-z+1/3
x-y+2/3,x+1/3,-z+1/3
x+1/3,y+2/3,z+2/3
-y+1/3,x-y+2/3,z+2/3
-x+y+1/3,-x+2/3,z+2/3
-x+1/3,-y+2/3,-z+2/3
y+1/3,-x+y+2/3,-z+2/3
x-y+1/3,x+2/3,-z+2/3

loop_
_atom_site_label
_atom_site_type_symbol
_atom_site_fract_x
_atom_site_fract_y
_atom_site_fract_z
_atom_site_occupancy
_atom_site_U_iso_or_equiv
O4 O-2 0.009 0.193 0.303 1 0.0
O1 O-2 0.205 0.175 0.086 1 0.0
Mn1 Mn+2 0 0 0.5 0.5 0.0
O2 O-2 0.16 0.179 0.419 1 0.0
Cu1 Cu+1 -0.038 0.863 -0.004 0.142 0.0
Zr1 Zr+4 0 0 0.141 1 0.0
Cu2 Cu+1 0.319 0.152 0.366 0.025 0.0
Zr2 Zr+4 0 0 0.645 1 0.0
P1 P+5 0.282 -0.011 0.248 1 0.0
O3 O-2 0.172 -0.037 0.192 1 0.0
